data_7060855
loop_
_publ_author_name
'Sosa-Gil, Concepci\'on'
'Babiano, Reyes'
'Cintas, Pedro'
'Light, Mark E.'
'Palacios, Juan C.'

_publ_section_title
;
 On the anomeric preference of the isothiocyanato group
;
_journal_issue 31
_journal_name_full 'New Journal of Chemistry'
_journal_page_first 14111
_journal_page_last 14125
_journal_paper_doi 10.1039/D1NJ00852H
_journal_volume 45
_journal_year 2021
_chemical_absolute_configuration unk
_chemical_formula_moiety 'C19 H27 N O11'
_chemical_formula_sum 'C19 H27 N O11'
_chemical_formula_weight 445.41
_space_group_crystal_system monoclinic
_space_group_IT_number 4
_space_group_name_Hall 'P 2yb'
_space_group_name_H-M_alt 'P 1 21 1'
_atom_sites_solution_hydrogens mixed
_atom_sites_solution_primary direct
_audit_creation_date 2021-03-29
_audit_creation_method
;
Olex2 1.3
(compiled 2020.11.12 svn.r5f609507 for OlexSys, GUI svn.r6272)
;
_audit_update_record
;
2021-03-29 deposited with the CCDC.	2021-06-28 downloaded from the CCDC.
;
_cell_angle_alpha 90
_cell_angle_beta 92.0775(17)
_cell_angle_gamma 90
_cell_formula_units_Z 2
_cell_length_a 10.26472(19)
_cell_length_b 9.99397(19)
_cell_length_c 10.8624(2)
_cell_measurement_reflns_used 10847
_cell_measurement_temperature 100(2)
_cell_measurement_theta_max 31.8960
_cell_measurement_theta_min 1.9660
_cell_volume 1113.59(4)
_computing_cell_refinement
'CrysAlisPro, Agilent Technologies, Version 1.171.37.31 (release 14-01-2014 CrysAlis171 .NET) (compiled Jan 14 2014,18:38:05)'
_computing_data_collection 'CrystalClear-SM Expert 3.1 b27 (Rigaku, 2013)'
_computing_data_reduction
'CrysAlisPro, Agilent Technologies, Version 1.171.37.31 (release 14-01-2014 CrysAlis171 .NET) (compiled Jan 14 2014,18:38:05)'
_computing_molecular_graphics 'Olex2 1.3 (Dolomanov et al., 2009)'
_computing_publication_material 'Olex2 1.3 (Dolomanov et al., 2009)'
_computing_structure_refinement 'SHELXL 2018/3 (Sheldrick, 2015)'
_computing_structure_solution 'ShelXT (Sheldrick, 2015)'
_diffrn_ambient_temperature 100(2)
_diffrn_detector 'CCD area detector'
_diffrn_detector_area_resol_mean 28.5714
_diffrn_detector_type 'Rigaku HG Saturn724+ (2x2 bin mode)'
_diffrn_measured_fraction_theta_full 0.998
_diffrn_measured_fraction_theta_max 0.938
_diffrn_measurement_details
;
#__ type_ start__ end____ width___ exp.time_
  1 omega -112.00   68.00   1.0000   10.0000
omega____ theta____ kappa____ phi______ frames
    -      -22.0000    0.0000  120.0000 180

#__ type_ start__ end____ width___ exp.time_
  2 omega  -45.00    9.00   1.0000   10.0000
omega____ theta____ kappa____ phi______ frames
    -      -22.0000  -72.0000   30.0000 54

#__ type_ start__ end____ width___ exp.time_
  3 omega  -83.00   68.00   1.0000   10.0000
omega____ theta____ kappa____ phi______ frames
    -      -22.0000   18.0000   90.0000 151

#__ type_ start__ end____ width___ exp.time_
  4 omega  -91.00  -28.00   1.0000   10.0000
omega____ theta____ kappa____ phi______ frames
    -      -22.0000  -54.0000  -60.0000 63
;
_diffrn_measurement_device 'four-circle \k diffractometer'
_diffrn_measurement_device_type 'Rigaku AFC12 FRE-HF'
_diffrn_measurement_method 'profile data from \w-scans'
_diffrn_measurement_specimen_support 'MiTeGen MicroMesh'
_diffrn_orient_matrix_UB_11 0.0302475000
_diffrn_orient_matrix_UB_12 -0.0242514000
_diffrn_orient_matrix_UB_13 0.0553368000
_diffrn_orient_matrix_UB_21 -0.0619335000
_diffrn_orient_matrix_UB_22 -0.0180120000
_diffrn_orient_matrix_UB_23 0.0217471000
_diffrn_orient_matrix_UB_31 0.0059656000
_diffrn_orient_matrix_UB_32 -0.0642382000
_diffrn_orient_matrix_UB_33 -0.0269884000
_diffrn_radiation_collimation 0.3
_diffrn_radiation_monochromator 'Confocal mirrors, HF Varimax'
_diffrn_radiation_probe x-ray
_diffrn_radiation_type 'Mo K\a'
_diffrn_radiation_wavelength 0.71073
_diffrn_radiation_xray_symbol K-L~3~
_diffrn_reflns_av_R_equivalents 0.0152
_diffrn_reflns_av_unetI/netI 0.0195
_diffrn_reflns_Laue_measured_fraction_full 0.998
_diffrn_reflns_Laue_measured_fraction_max 0.938
_diffrn_reflns_limit_h_max 13
_diffrn_reflns_limit_h_min -14
_diffrn_reflns_limit_k_max 14
_diffrn_reflns_limit_k_min -13
_diffrn_reflns_limit_l_max 16
_diffrn_reflns_limit_l_min -12
_diffrn_reflns_number 13739
_diffrn_reflns_point_group_measured_fraction_full 0.947
_diffrn_reflns_point_group_measured_fraction_max 0.827
_diffrn_reflns_theta_full 25.242
_diffrn_reflns_theta_max 31.990
_diffrn_reflns_theta_min 1.985
_diffrn_source 'Rotating Anode'
_diffrn_source_current 55.0
_diffrn_source_power 2.475
_diffrn_source_target Mo
_diffrn_source_type 'Rigaku FR-E+ SuperBright'
_diffrn_source_voltage 45.0
_exptl_absorpt_coefficient_mu 0.110
_exptl_absorpt_correction_T_max 1.00000
_exptl_absorpt_correction_T_min 0.96816
_exptl_absorpt_correction_type multi-scan
_exptl_absorpt_process_details
'CrysAlisPro, Agilent Technologies, Version 1.171.37.31 (release 14-01-2014 CrysAlis171 .NET) (compiled Jan 14 2014,18:38:05) Empirical absorption correction using spherical harmonics, implemented in SCALE3 ABSPACK scaling algorithm.'
_exptl_crystal_colour 'clear colourless'
_exptl_crystal_colour_lustre clear
_exptl_crystal_colour_primary colourless
_exptl_crystal_density_diffrn 1.328
_exptl_crystal_description block
_exptl_crystal_F_000 472
_exptl_crystal_size_max 0.26
_exptl_crystal_size_mid 0.2
_exptl_crystal_size_min 0.05
_refine_diff_density_max 0.317
_refine_diff_density_min -0.152
_refine_diff_density_rms 0.036
_refine_ls_abs_structure_details
;
 Flack x determined using 2385 quotients [(I+)-(I-)]/[(I+)+(I-)]
 (Parsons, Flack and Wagner, Acta Cryst. B69 (2013) 249-259).
;
_refine_ls_abs_structure_Flack -0.4(2)
_refine_ls_extinction_method none
_refine_ls_goodness_of_fit_ref 1.026
_refine_ls_hydrogen_treatment mixed
_refine_ls_matrix_type full
_refine_ls_number_parameters 300
_refine_ls_number_reflns 6383
_refine_ls_number_restraints 1
_refine_ls_restrained_S_all 1.026
_refine_ls_R_factor_all 0.0316
_refine_ls_R_factor_gt 0.0300
_refine_ls_shift/su_max 0.001
_refine_ls_shift/su_mean 0.000
_refine_ls_structure_factor_coef Fsqd
_refine_ls_weighting_details 'w=1/[\s^2^(Fo^2^)+(0.0430P)^2^+0.1333P] where P=(Fo^2^+2Fc^2^)/3'
_refine_ls_weighting_scheme calc
_refine_ls_wR_factor_gt 0.0758
_refine_ls_wR_factor_ref 0.0769
_reflns_Friedel_coverage 0.678
_reflns_Friedel_fraction_full 0.889
_reflns_Friedel_fraction_max 0.703
_reflns_number_gt 6143
_reflns_number_total 6383
_reflns_threshold_expression 'I > 2\s(I)'
_cod_data_source_file d1nj00852h2.cif
_cod_data_source_block 2015acc0004
_cod_depositor_comments 'Adding full bibliography for 7060855--7060856.cif.'
_cod_database_code 7060855
_shelx_shelxl_version_number 2018/3
_shelx_space_group_comment
;
The symmetry employed for this shelxl refinement is uniquely defined
by the following loop, which should always be used as a source of
symmetry information in preference to the above space-group names.
They are only intended as comments.
;
_diffrn_measurement_device_type2 'Rigaku AFC12 (Right)'
_reflns_odcompleteness_completeness 93.94
_reflns_odcompleteness_iscentric 1
_reflns_odcompleteness_theta 31.92
_olex2_refinement_description
;
1. Fixed Uiso
 At 1.2 times of:
  All C(H) groups, All C(H,H) groups
 At 1.5 times of:
  All C(H,H,H) groups
2. Uiso/Uaniso restraints and constraints
Uanis(C19A) = Uanis(C19B)
Uanis(C18A) = Uanis(C18B)
Uanis(O11B) = Uanis(O11A)
3. Others
 Sof(O11B)=Sof(C19B)=Sof(H19D)=Sof(H19E)=Sof(H19F)=Sof(C18B)=Sof(H18C)=
 Sof(H18D)=1-FVAR(1)
 Sof(O11A)=Sof(C18A)=Sof(H18A)=Sof(H18B)=Sof(C19A)=Sof(H19A)=Sof(H19B)=
 Sof(H19C)=FVAR(1)
4.a Ternary CH refined with riding coordinates:
 C8(H8), C9(H9), C10(H10), C11(H11)
4.b Secondary CH2 refined with riding coordinates:
 C7(H7A,H7B), C15(H15A,H15B), C18A(H18A,H18B), C18B(H18C,H18D)
4.c Aromatic/amide H refined with riding coordinates:
 C12(H12)
4.d Idealised Me refined as rotating group:
 C1(H1A,H1B,H1C), C3(H3A,H3B,H3C), C5(H5A,H5B,H5C), C16(H16A,H16B,H16C),
 C19A(H19A,H19B,H19C), C19B(H19D,H19E,H19F)
;
_olex2_diffrn_ambient_temperature_device 'Oxford Cryosystems'
_olex2_exptl_crystal_mounting_method 'The crystal was mounted on a MITIGEN holder in perfluoroether oil'
_olex2_submission_original_sample_id PX3RE
_olex2_submission_special_instructions 'No special instructions were received'

loop_
_space_group_symop_operation_xyz
'x, y, z'
'-x, y+1/2, -z'

loop_
_atom_site_label
_atom_site_type_symbol
_atom_site_fract_x
_atom_site_fract_y
_atom_site_fract_z
_atom_site_U_iso_or_equiv
_atom_site_adp_type
_atom_site_occupancy
_atom_site_site_symmetry_order
_atom_site_calc_flag
_atom_site_refinement_flags_posn
_atom_site_refinement_flags_adp
_atom_site_refinement_flags_occupancy
_atom_site_disorder_assembly
_atom_site_disorder_group
O1 O 0.53430(15) 0.11407(14) 0.21948(12) 0.0408(3) Uani 1 1 d . . . . .
O2 O 0.47111(9) 0.31555(11) 0.14594(9) 0.0205(2) Uani 1 1 d . . . . .
O3 O 0.74418(11) 0.43357(15) 0.21507(13) 0.0354(3) Uani 1 1 d . . . . .
O4 O 0.62829(9) 0.36394(11) 0.37566(10) 0.0229(2) Uani 1 1 d . . . . .
O5 O 0.13099(12) 0.49062(13) 0.05094(11) 0.0318(3) Uani 1 1 d . . . . .
O6 O 0.19888(9) 0.33140(10) 0.18578(9) 0.01828(18) Uani 1 1 d . . . . .
O7 O 0.33449(9) 0.55834(11) 0.42071(10) 0.0228(2) Uani 1 1 d . . . . .
O8 O -0.03905(10) 0.71732(11) 0.25269(10) 0.0217(2) Uani 1 1 d . . . . .
O9 O -0.20136(9) 0.79634(10) 0.36531(9) 0.01994(19) Uani 1 1 d . . . . .
O10 O -0.26721(9) 0.64732(11) 0.55996(10) 0.0220(2) Uani 1 1 d . . . . .
N1 N 0.12044(10) 0.53733(12) 0.34963(11) 0.0171(2) Uani 1 1 d . . . . .
C1 C 0.5832(2) 0.1729(3) 0.01300(17) 0.0468(6) Uani 1 1 d . . . . .
H1A H 0.666952 0.130687 0.022176 0.070 Uiso 1 1 calc R U . . .
H1B H 0.592382 0.257878 -0.027018 0.070 Uiso 1 1 calc R U . . .
H1C H 0.525518 0.117007 -0.035873 0.070 Uiso 1 1 calc R U . . .
C2 C 0.52800(15) 0.19357(17) 0.13741(14) 0.0277(3) Uani 1 1 d . . . . .
C3 C 0.83661(14) 0.27348(17) 0.36003(18) 0.0316(4) Uani 1 1 d . . . . .
H3A H 0.808453 0.182613 0.348390 0.047 Uiso 1 1 calc R U . . .
H3B H 0.849039 0.291329 0.446500 0.047 Uiso 1 1 calc R U . . .
H3C H 0.917306 0.286954 0.319780 0.047 Uiso 1 1 calc R U . . .
C4 C 0.73500(13) 0.36664(16) 0.30594(15) 0.0238(3) Uani 1 1 d . . . . .
C5 C 0.02163(15) 0.27862(19) 0.04941(15) 0.0301(3) Uani 1 1 d . . . . .
H5A H -0.064246 0.312283 0.063042 0.045 Uiso 1 1 calc R U . . .
H5B H 0.034989 0.197031 0.094766 0.045 Uiso 1 1 calc R U . . .
H5C H 0.030551 0.261583 -0.036853 0.045 Uiso 1 1 calc R U . . .
C6 C 0.12069(13) 0.37983(16) 0.09189(12) 0.0212(3) Uani 1 1 d . . . . .
C7 C 0.45435(13) 0.49111(16) 0.45160(14) 0.0238(3) Uani 1 1 d . . . . .
H7A H 0.437947 0.416544 0.506072 0.029 Uiso 1 1 calc R U . . .
H7B H 0.513791 0.552258 0.494353 0.029 Uiso 1 1 calc R U . . .
C8 C 0.51572(12) 0.44017(15) 0.33489(14) 0.0198(3) Uani 1 1 d . . . . .
H8 H 0.541601 0.515256 0.283158 0.024 Uiso 1 1 calc R U . . .
C9 C 0.42014(12) 0.34923(13) 0.26412(12) 0.0162(2) Uani 1 1 d . . . . .
H9 H 0.405534 0.267480 0.311497 0.019 Uiso 1 1 calc R U . . .
C10 C 0.29193(12) 0.42246(14) 0.24111(12) 0.0159(2) Uani 1 1 d . . . . .
H10 H 0.304336 0.499606 0.187097 0.019 Uiso 1 1 calc R U . . .
C11 C 0.24231(11) 0.46825(13) 0.36514(12) 0.0165(2) Uani 1 1 d . . . . .
H11 H 0.231623 0.390526 0.418846 0.020 Uiso 1 1 calc R U . . .
C12 C 0.03574(12) 0.53835(13) 0.43971(12) 0.0164(2) Uani 1 1 d . . . . .
H12 H 0.053529 0.481768 0.506175 0.020 Uiso 1 1 calc R U . . .
C13 C -0.07578(12) 0.61505(13) 0.44414(12) 0.0160(2) Uani 1 1 d . . . . .
C14 C -0.10295(12) 0.71120(13) 0.34504(12) 0.0161(2) Uani 1 1 d . . . . .
C15 C -0.23889(14) 0.88392(15) 0.26312(13) 0.0217(3) Uani 1 1 d . . . . .
H15A H -0.161698 0.913451 0.221927 0.026 Uiso 1 1 calc R U . . .
H15B H -0.282956 0.962303 0.293885 0.026 Uiso 1 1 calc R U . . .
C16 C -0.32818(15) 0.81041(17) 0.17315(15) 0.0289(3) Uani 1 1 d . . . . .
H16A H -0.352180 0.868512 0.105701 0.043 Uiso 1 1 calc R U . . .
H16B H -0.405137 0.782685 0.213851 0.043 Uiso 1 1 calc R U . . .
H16C H -0.284107 0.733178 0.142562 0.043 Uiso 1 1 calc R U . . .
C17 C -0.16169(13) 0.59591(14) 0.54824(13) 0.0195(2) Uani 1 1 d . . . . .
H1 H 0.1067(19) 0.588(2) 0.289(2) 0.027(5) Uiso 1 1 d . . . . .
O11A O -0.10510(12) 0.51450(14) 0.63541(11) 0.0245(3) Uani 0.876(2) 1 d . . P A 1
C18A C -0.18241(16) 0.48613(19) 0.74170(16) 0.0240(3) Uani 0.876(2) 1 d . . P A 1
H18A H -0.225379 0.567487 0.767145 0.029 Uiso 0.876(2) 1 calc R U P A 1
H18B H -0.125322 0.456525 0.809430 0.029 Uiso 0.876(2) 1 calc R U P A 1
C19A C -0.2833(2) 0.3802(2) 0.7140(2) 0.0334(4) Uani 0.876(2) 1 d . . P A 1
H19A H -0.345031 0.412753 0.652542 0.050 Uiso 0.876(2) 1 calc R U P A 1
H19B H -0.327764 0.358977 0.787724 0.050 Uiso 0.876(2) 1 calc R U P A 1
H19C H -0.241568 0.301348 0.683947 0.050 Uiso 0.876(2) 1 calc R U P A 1
O11B O -0.1515(9) 0.4637(11) 0.5949(9) 0.0245(3) Uani 0.124(2) 1 d . . P A 2
C19B C -0.2002(14) 0.4765(15) 0.8134(15) 0.0334(4) Uani 0.124(2) 1 d . . P A 2
H19D H -0.112288 0.449555 0.833958 0.050 Uiso 0.124(2) 1 calc R U P A 2
H19E H -0.257202 0.443338 0.874467 0.050 Uiso 0.124(2) 1 calc R U P A 2
H19F H -0.204918 0.572408 0.810768 0.050 Uiso 0.124(2) 1 calc R U P A 2
C18B C -0.2412(13) 0.4203(15) 0.6889(11) 0.0240(3) Uani 0.124(2) 1 d . . P A 2
H18C H -0.241972 0.323301 0.692925 0.029 Uiso 0.124(2) 1 calc R U P A 2
H18D H -0.328750 0.450239 0.666616 0.029 Uiso 0.124(2) 1 calc R U P A 2

loop_
_atom_site_aniso_label
_atom_site_aniso_U_11
_atom_site_aniso_U_22
_atom_site_aniso_U_33
_atom_site_aniso_U_23
_atom_site_aniso_U_13
_atom_site_aniso_U_12
O1 0.0592(8) 0.0324(7) 0.0316(6) 0.0054(6) 0.0113(5) 0.0263(6)
O2 0.0199(4) 0.0242(5) 0.0177(4) 0.0023(4) 0.0055(3) 0.0072(4)
O3 0.0217(5) 0.0439(7) 0.0410(7) 0.0101(6) 0.0080(5) 0.0021(5)
O4 0.0138(4) 0.0263(5) 0.0287(5) 0.0032(4) 0.0003(3) 0.0045(4)
O5 0.0306(5) 0.0338(6) 0.0306(6) 0.0117(5) -0.0068(4) 0.0006(5)
O6 0.0167(4) 0.0187(4) 0.0194(4) 0.0007(4) -0.0007(3) 0.0003(3)
O7 0.0164(4) 0.0219(5) 0.0299(5) -0.0073(4) -0.0028(4) 0.0040(4)
O8 0.0205(4) 0.0233(5) 0.0215(5) 0.0049(4) 0.0042(4) 0.0054(4)
O9 0.0211(4) 0.0194(5) 0.0194(4) 0.0013(4) 0.0016(3) 0.0076(4)
O10 0.0196(4) 0.0208(5) 0.0260(5) 0.0012(4) 0.0066(4) 0.0042(4)
N1 0.0145(5) 0.0182(5) 0.0187(5) 0.0026(5) 0.0016(4) 0.0041(4)
C1 0.0506(11) 0.0644(14) 0.0262(8) 0.0000(9) 0.0117(7) 0.0347(10)
C2 0.0263(7) 0.0335(8) 0.0235(7) -0.0013(6) 0.0035(5) 0.0151(6)
C3 0.0172(6) 0.0271(8) 0.0505(10) 0.0006(8) -0.0003(6) 0.0058(5)
C4 0.0148(5) 0.0233(7) 0.0334(7) -0.0020(6) 0.0011(5) 0.0004(5)
C5 0.0252(7) 0.0417(9) 0.0231(7) -0.0036(7) -0.0031(5) -0.0060(6)
C6 0.0179(5) 0.0289(7) 0.0167(5) 0.0006(5) 0.0012(4) 0.0030(5)
C7 0.0167(5) 0.0284(7) 0.0261(7) -0.0059(6) -0.0035(5) 0.0046(5)
C8 0.0136(5) 0.0200(6) 0.0259(7) 0.0020(5) 0.0003(4) 0.0031(4)
C9 0.0148(5) 0.0174(5) 0.0165(5) 0.0017(5) 0.0032(4) 0.0035(4)
C10 0.0140(5) 0.0159(5) 0.0178(6) 0.0015(5) 0.0015(4) 0.0015(4)
C11 0.0141(5) 0.0170(6) 0.0185(6) 0.0000(5) 0.0008(4) 0.0028(4)
C12 0.0160(5) 0.0155(5) 0.0178(5) 0.0000(5) 0.0008(4) 0.0016(4)
C13 0.0151(5) 0.0166(6) 0.0163(5) 0.0005(5) 0.0022(4) 0.0023(4)
C14 0.0149(5) 0.0152(5) 0.0180(5) -0.0011(5) -0.0012(4) 0.0015(4)
C15 0.0231(6) 0.0183(6) 0.0237(6) 0.0043(5) 0.0003(5) 0.0066(5)
C16 0.0285(7) 0.0285(8) 0.0289(7) 0.0024(6) -0.0073(5) 0.0032(6)
C17 0.0208(6) 0.0185(6) 0.0194(6) 0.0015(5) 0.0046(4) 0.0033(5)
O11A 0.0197(5) 0.0329(7) 0.0210(6) 0.0093(5) 0.0052(4) 0.0055(5)
C18A 0.0267(7) 0.0268(8) 0.0190(7) 0.0049(7) 0.0064(5) 0.0025(6)
C19A 0.0363(10) 0.0272(9) 0.0372(10) 0.0077(8) 0.0068(8) -0.0047(8)
O11B 0.0197(5) 0.0329(7) 0.0210(6) 0.0093(5) 0.0052(4) 0.0055(5)
C19B 0.0363(10) 0.0272(9) 0.0372(10) 0.0077(8) 0.0068(8) -0.0047(8)
C18B 0.0267(7) 0.0268(8) 0.0190(7) 0.0049(7) 0.0064(5) 0.0025(6)

loop_
_atom_type_symbol
_atom_type_description
_atom_type_scat_dispersion_real
_atom_type_scat_dispersion_imag
_atom_type_scat_source
C C 0.0033 0.0016 'International Tables Vol C Tables 4.2.6.8 and 6.1.1.4'
H H 0.0000 0.0000 'International Tables Vol C Tables 4.2.6.8 and 6.1.1.4'
N N 0.0061 0.0033 'International Tables Vol C Tables 4.2.6.8 and 6.1.1.4'
O O 0.0106 0.0060 'International Tables Vol C Tables 4.2.6.8 and 6.1.1.4'

loop_
_geom_angle_atom_site_label_1
_geom_angle_atom_site_label_2
_geom_angle_atom_site_label_3
_geom_angle
_geom_angle_site_symmetry_1
_geom_angle_site_symmetry_3
_geom_angle_publ_flag
C2 O2 C9 116.17(11) . . ?
C4 O4 C8 118.27(11) . . ?
C6 O6 C10 116.93(11) . . ?
C11 O7 C7 110.79(10) . . ?
C14 O9 C15 115.81(10) . . ?
C11 N1 H1 120.3(14) . . ?
C12 N1 C11 120.49(11) . . ?
C12 N1 H1 118.5(14) . . ?
H1A C1 H1B 109.5 . . ?
H1A C1 H1C 109.5 . . ?
H1B C1 H1C 109.5 . . ?
C2 C1 H1A 109.5 . . ?
C2 C1 H1B 109.5 . . ?
C2 C1 H1C 109.5 . . ?
O1 C2 O2 123.98(14) . . ?
O1 C2 C1 124.73(15) . . ?
O2 C2 C1 111.29(15) . . ?
H3A C3 H3B 109.5 . . ?
H3A C3 H3C 109.5 . . ?
H3B C3 H3C 109.5 . . ?
C4 C3 H3A 109.5 . . ?
C4 C3 H3B 109.5 . . ?
C4 C3 H3C 109.5 . . ?
O3 C4 O4 124.11(13) . . ?
O3 C4 C3 126.42(14) . . ?
O4 C4 C3 109.47(14) . . ?
H5A C5 H5B 109.5 . . ?
H5A C5 H5C 109.5 . . ?
H5B C5 H5C 109.5 . . ?
C6 C5 H5A 109.5 . . ?
C6 C5 H5B 109.5 . . ?
C6 C5 H5C 109.5 . . ?
O5 C6 O6 123.21(14) . . ?
O5 C6 C5 125.32(14) . . ?
O6 C6 C5 111.47(13) . . ?
O7 C7 H7A 109.7 . . ?
O7 C7 H7B 109.7 . . ?
O7 C7 C8 109.86(11) . . ?
H7A C7 H7B 108.2 . . ?
C8 C7 H7A 109.7 . . ?
C8 C7 H7B 109.7 . . ?
O4 C8 C7 105.80(11) . . ?
O4 C8 H8 110.5 . . ?
O4 C8 C9 109.52(11) . . ?
C7 C8 H8 110.5 . . ?
C7 C8 C9 109.93(11) . . ?
C9 C8 H8 110.5 . . ?
O2 C9 C8 109.88(10) . . ?
O2 C9 H9 109.9 . . ?
O2 C9 C10 107.81(10) . . ?
C8 C9 H9 109.9 . . ?
C10 C9 C8 109.49(10) . . ?
C10 C9 H9 109.9 . . ?
O6 C10 C9 108.84(11) . . ?
O6 C10 H10 110.3 . . ?
O6 C10 C11 108.73(10) . . ?
C9 C10 H10 110.3 . . ?
C9 C10 C11 108.30(10) . . ?
C11 C10 H10 110.3 . . ?
O7 C11 N1 107.99(10) . . ?
O7 C11 C10 109.00(10) . . ?
O7 C11 H11 109.6 . . ?
N1 C11 C10 110.99(10) . . ?
N1 C11 H11 109.6 . . ?
C10 C11 H11 109.6 . . ?
N1 C12 H12 116.8 . . ?
N1 C12 C13 126.45(12) . . ?
C13 C12 H12 116.8 . . ?
C12 C13 C14 118.40(11) . . ?
C12 C13 C17 118.40(12) . . ?
C14 C13 C17 123.20(11) . . ?
O8 C14 O9 122.17(12) . . ?
O8 C14 C13 122.99(12) . . ?
O9 C14 C13 114.80(11) . . ?
O9 C15 H15A 109.7 . . ?
O9 C15 H15B 109.7 . . ?
O9 C15 C16 109.86(12) . . ?
H15A C15 H15B 108.2 . . ?
C16 C15 H15A 109.7 . . ?
C16 C15 H15B 109.7 . . ?
C15 C16 H16A 109.5 . . ?
C15 C16 H16B 109.5 . . ?
C15 C16 H16C 109.5 . . ?
H16A C16 H16B 109.5 . . ?
H16A C16 H16C 109.5 . . ?
H16B C16 H16C 109.5 . . ?
O10 C17 C13 126.12(13) . . ?
O10 C17 O11A 122.77(13) . . ?
O10 C17 O11B 114.4(4) . . ?
O11A C17 C13 111.07(11) . . ?
O11B C17 C13 111.0(4) . . ?
C17 O11A C18A 115.95(12) . . ?
O11A C18A H18A 109.3 . . ?
O11A C18A H18B 109.3 . . ?
O11A C18A C19A 111.74(16) . . ?
H18A C18A H18B 107.9 . . ?
C19A C18A H18A 109.3 . . ?
C19A C18A H18B 109.3 . . ?
C18A C19A H19A 109.5 . . ?
C18A C19A H19B 109.5 . . ?
C18A C19A H19C 109.5 . . ?
H19A C19A H19B 109.5 . . ?
H19A C19A H19C 109.5 . . ?
H19B C19A H19C 109.5 . . ?
C17 O11B C18B 119.1(8) . . ?
H19D C19B H19E 109.5 . . ?
H19D C19B H19F 109.5 . . ?
H19E C19B H19F 109.5 . . ?
C18B C19B H19D 109.5 . . ?
C18B C19B H19E 109.5 . . ?
C18B C19B H19F 109.5 . . ?
O11B C18B C19B 110.6(13) . . ?
O11B C18B H18C 109.5 . . ?
O11B C18B H18D 109.5 . . ?
C19B C18B H18C 109.5 . . ?
C19B C18B H18D 109.5 . . ?
H18C C18B H18D 108.1 . . ?

loop_
_geom_bond_atom_site_label_1
_geom_bond_atom_site_label_2
_geom_bond_distance
_geom_bond_site_symmetry_2
_geom_bond_publ_flag
O1 C2 1.194(2) . ?
O2 C2 1.3564(18) . ?
O2 C9 1.4434(15) . ?
O3 C4 1.199(2) . ?
O4 C4 1.3543(17) . ?
O4 C8 1.4403(15) . ?
O5 C6 1.199(2) . ?
O6 C6 1.3635(16) . ?
O6 C10 1.4353(16) . ?
O7 C7 1.4310(16) . ?
O7 C11 1.4244(16) . ?
O8 C14 1.2198(16) . ?
O9 C14 1.3450(15) . ?
O9 C15 1.4545(17) . ?
O10 C17 1.2097(16) . ?
N1 C11 1.4334(15) . ?
N1 C12 1.3323(16) . ?
N1 H1 0.84(2) . ?
C1 H1A 0.9600 . ?
C1 H1B 0.9600 . ?
C1 H1C 0.9600 . ?
C1 C2 1.498(2) . ?
C3 H3A 0.9600 . ?
C3 H3B 0.9600 . ?
C3 H3C 0.9600 . ?
C3 C4 1.502(2) . ?
C5 H5A 0.9600 . ?
C5 H5B 0.9600 . ?
C5 H5C 0.9600 . ?
C5 C6 1.495(2) . ?
C7 H7A 0.9700 . ?
C7 H7B 0.9700 . ?
C7 C8 1.524(2) . ?
C8 H8 0.9800 . ?
C8 C9 1.5248(19) . ?
C9 H9 0.9800 . ?
C9 C10 1.5186(17) . ?
C10 H10 0.9800 . ?
C10 C11 1.5276(18) . ?
C11 H11 0.9800 . ?
C12 H12 0.9300 . ?
C12 C13 1.3799(17) . ?
C13 C14 1.4623(18) . ?
C13 C17 1.4714(18) . ?
C15 H15A 0.9700 . ?
C15 H15B 0.9700 . ?
C15 C16 1.507(2) . ?
C16 H16A 0.9600 . ?
C16 H16B 0.9600 . ?
C16 H16C 0.9600 . ?
C17 O11A 1.3624(18) . ?
C17 O11B 1.418(10) . ?
O11A C18A 1.452(2) . ?
C18A H18A 0.9700 . ?
C18A H18B 0.9700 . ?
C18A C19A 1.504(3) . ?
C19A H19A 0.9600 . ?
C19A H19B 0.9600 . ?
C19A H19C 0.9600 . ?
O11B C18B 1.465(16) . ?
C19B H19D 0.9600 . ?
C19B H19E 0.9600 . ?
C19B H19F 0.9600 . ?
C19B C18B 1.51(2) . ?
C18B H18C 0.9700 . ?
C18B H18D 0.9700 . ?

loop_
_geom_hbond_atom_site_label_D
_geom_hbond_atom_site_label_H
_geom_hbond_atom_site_label_A
_geom_hbond_distance_DH
_geom_hbond_distance_HA
_geom_hbond_distance_DA
_geom_hbond_angle_DHA
_geom_hbond_site_symmetry_A
_geom_hbond_publ_flag
N1 H1 O8 0.84(2) 2.00(2) 2.6267(15) 130.2(18) . yes

loop_
_geom_torsion_atom_site_label_1
_geom_torsion_atom_site_label_2
_geom_torsion_atom_site_label_3
_geom_torsion_atom_site_label_4
_geom_torsion
_geom_torsion_site_symmetry_1
_geom_torsion_site_symmetry_2
_geom_torsion_site_symmetry_3
_geom_torsion_site_symmetry_4
_geom_torsion_publ_flag
O2 C9 C10 O6 66.32(13) . . . . ?
O2 C9 C10 C11 -175.63(10) . . . . ?
O4 C8 C9 O2 -71.85(13) . . . . ?
O4 C8 C9 C10 169.92(10) . . . . ?
O6 C10 C11 O7 179.81(10) . . . . ?
O6 C10 C11 N1 -61.38(13) . . . . ?
O7 C7 C8 O4 -174.81(11) . . . . ?
O7 C7 C8 C9 -56.65(15) . . . . ?
O10 C17 O11A C18A 3.4(2) . . . . ?
O10 C17 O11B C18B -22.6(11) . . . . ?
N1 C12 C13 C14 -3.7(2) . . . . ?
N1 C12 C13 C17 176.20(13) . . . . ?
C2 O2 C9 C8 100.20(14) . . . . ?
C2 O2 C9 C10 -140.54(12) . . . . ?
C4 O4 C8 C7 -145.32(13) . . . . ?
C4 O4 C8 C9 96.24(14) . . . . ?
C6 O6 C10 C9 -138.40(11) . . . . ?
C6 O6 C10 C11 103.83(12) . . . . ?
C7 O7 C11 N1 173.41(11) . . . . ?
C7 O7 C11 C10 -65.92(13) . . . . ?
C7 C8 C9 O2 172.32(11) . . . . ?
C7 C8 C9 C10 54.09(14) . . . . ?
C8 O4 C4 O3 3.7(2) . . . . ?
C8 O4 C4 C3 -176.03(13) . . . . ?
C8 C9 C10 O6 -174.17(10) . . . . ?
C8 C9 C10 C11 -56.12(13) . . . . ?
C9 O2 C2 O1 2.1(2) . . . . ?
C9 O2 C2 C1 -177.02(15) . . . . ?
C9 C10 C11 O7 61.69(13) . . . . ?
C9 C10 C11 N1 -179.50(11) . . . . ?
C10 O6 C6 O5 3.76(19) . . . . ?
C10 O6 C6 C5 -175.47(12) . . . . ?
C11 O7 C7 C8 63.23(15) . . . . ?
C11 N1 C12 C13 170.44(13) . . . . ?
C12 N1 C11 O7 -87.79(15) . . . . ?
C12 N1 C11 C10 152.80(12) . . . . ?
C12 C13 C14 O8 7.6(2) . . . . ?
C12 C13 C14 O9 -170.05(12) . . . . ?
C12 C13 C17 O10 -173.69(14) . . . . ?
C12 C13 C17 O11A 8.55(18) . . . . ?
C12 C13 C17 O11B -27.9(5) . . . . ?
C13 C17 O11A C18A -178.77(13) . . . . ?
C13 C17 O11B C18B -172.6(9) . . . . ?
C14 O9 C15 C16 81.87(15) . . . . ?
C14 C13 C17 O10 6.2(2) . . . . ?
C14 C13 C17 O11A -171.58(13) . . . . ?
C14 C13 C17 O11B 151.9(5) . . . . ?
C15 O9 C14 O8 8.26(19) . . . . ?
C15 O9 C14 C13 -174.04(11) . . . . ?
C17 C13 C14 O8 -172.25(13) . . . . ?
C17 C13 C14 O9 10.07(18) . . . . ?
C17 O11A C18A C19A 79.36(19) . . . . ?
C17 O11B C18B C19B -77.1(13) . . . . ?
